data_7235596
loop_
_publ_author_name
'Garc\'ia-Rubi\~no, M. E.'
'N\'u\~nez-Carretero, M. C.'
'Choquesillo-Lazarte, D.'
'Garc\'ia-Ruiz, J. M.'
'Madrid, Yolanda'
'Campos, J. M.'

_publ_section_title
;
 Stereospecific alkylation of substituted adenines by the Mitsunobu
 coupling reaction under microwave-assisted conditions
;
_journal_issue 43
_journal_name_full 'RSC Adv.'
_journal_page_first 22425
_journal_paper_doi 10.1039/C4RA01968G
_journal_volume 4
_journal_year 2014
_chemical_formula_sum 'C15 H15 N5 O S'
_chemical_formula_weight 313.38
_space_group_IT_number 9
_space_group_name_Hall 'C -2yc'
_space_group_name_H-M_alt 'C 1 c 1'
_symmetry_cell_setting monoclinic
_symmetry_space_group_name_H-M 'C 1 c 1'
_atom_sites_solution_hydrogens geom
_atom_sites_solution_primary direct
_atom_sites_solution_secondary difmap
_audit_creation_method SHELXL-97
_cell_angle_alpha 90.00
_cell_angle_beta 94.555(12)
_cell_angle_gamma 90.00
_cell_formula_units_Z 8
_cell_length_a 6.530(3)
_cell_length_b 31.767(16)
_cell_length_c 14.249(7)
_cell_measurement_reflns_used 2300
_cell_measurement_temperature 296(2)
_cell_measurement_theta_max 65.66
_cell_measurement_theta_min 27.52
_cell_volume 2946(2)
_computing_cell_refinement 'Bruker SAINT'
_computing_data_collection 'Bruker APEX2'
_computing_data_reduction 'Bruker SAINT'
_computing_structure_refinement 'SHELXL-97 (Sheldrick, 2008)'
_computing_structure_solution 'SHELXS-97 (Sheldrick, 2008)'
_diffrn_ambient_temperature 296(2)
_diffrn_measured_fraction_theta_full 0.986
_diffrn_measured_fraction_theta_max 0.986
_diffrn_measurement_device_type 'Bruker X8 Proteum'
_diffrn_measurement_method '\f and \w scans'
_diffrn_radiation_monochromator 'graded multilayer optics'
_diffrn_radiation_source 'fine-focus rotating anode'
_diffrn_radiation_type CuK\a
_diffrn_radiation_wavelength 1.54178
_diffrn_reflns_av_R_equivalents 0.0676
_diffrn_reflns_av_sigmaI/netI 0.0618
_diffrn_reflns_limit_h_max 7
_diffrn_reflns_limit_h_min -7
_diffrn_reflns_limit_k_max 37
_diffrn_reflns_limit_k_min -36
_diffrn_reflns_limit_l_max 15
_diffrn_reflns_limit_l_min -16
_diffrn_reflns_number 16066
_diffrn_reflns_theta_full 66.45
_diffrn_reflns_theta_max 66.45
_diffrn_reflns_theta_min 2.78
_exptl_absorpt_coefficient_mu 2.036
_exptl_absorpt_correction_T_max 0.8876
_exptl_absorpt_correction_T_min 0.8223
_exptl_absorpt_correction_type multi-scan
_exptl_absorpt_process_details 'Bruker SADABS, 2010'
_exptl_crystal_colour colourless
_exptl_crystal_density_diffrn 1.413
_exptl_crystal_density_method 'not measured'
_exptl_crystal_description block
_exptl_crystal_F_000 1312
_exptl_crystal_size_max 0.10
_exptl_crystal_size_mid 0.06
_exptl_crystal_size_min 0.06
_refine_diff_density_max 0.314
_refine_diff_density_min -0.330
_refine_diff_density_rms 0.052
_refine_ls_abs_structure_details 'Flack H D (1983), Acta Cryst. A39, 876-881'
_refine_ls_abs_structure_Flack 0.47(3)
_refine_ls_extinction_method none
_refine_ls_goodness_of_fit_ref 1.088
_refine_ls_hydrogen_treatment constr
_refine_ls_matrix_type full
_refine_ls_number_parameters 400
_refine_ls_number_reflns 4471
_refine_ls_number_restraints 2
_refine_ls_restrained_S_all 1.087
_refine_ls_R_factor_all 0.0770
_refine_ls_R_factor_gt 0.0550
_refine_ls_shift/su_max 0.001
_refine_ls_shift/su_mean 0.000
_refine_ls_structure_factor_coef Fsqd
_refine_ls_weighting_details 'calc w=1/[\s^2^(Fo^2^)+(0.0739P)^2^+2.5055P] where P=(Fo^2^+2Fc^2^)/3'
_refine_ls_weighting_scheme calc
_refine_ls_wR_factor_gt 0.1371
_refine_ls_wR_factor_ref 0.1637
_reflns_number_gt 3426
_reflns_number_total 4471
_reflns_threshold_expression >2sigma(I)
_cod_data_source_file c4ra01968g2.cif
_cod_data_source_block megr231
_cod_depositor_comments
;
The following automatic conversions were performed:

data item '_exptl_absorpt_correction_type' value 'MULTI-SCAN' was
changed to 'multi-scan' in accordance with the
/home/saulius/struct/COD-crude-data/automatic-downloads/DataCite-retrospective/RSC/depositions/lib/dictionaries/cif_core.dic
dictionary named 'cif_core.dic' version 2.4.2 last updated on
2011-04-26.

data item '_symmetry_cell_setting' value 'Monoclinic' was changed to
'monoclinic' in accordance with the
/home/saulius/struct/COD-crude-data/automatic-downloads/DataCite-retrospective/RSC/depositions/lib/dictionaries/cif_core.dic
dictionary named 'cif_core.dic' version 2.4.2 last updated on
2011-04-26.

Automatic conversion script
Id: cif_fix_values 6909 2019-04-08 15:41:33Z antanas 
;
_cod_original_sg_symbol_H-M Cc
_cod_database_code 7235596

loop_
_symmetry_equiv_pos_as_xyz
'x, y, z'
'x, -y, z+1/2'
'x+1/2, y+1/2, z'
'x+1/2, -y+1/2, z+1/2'

loop_
_atom_site_label
_atom_site_type_symbol
_atom_site_fract_x
_atom_site_fract_y
_atom_site_fract_z
_atom_site_U_iso_or_equiv
_atom_site_adp_type
_atom_site_occupancy
_atom_site_symmetry_multiplicity
_atom_site_calc_flag
_atom_site_refinement_flags
N1 N 0.3396(7) 0.55444(15) 0.9336(3) 0.0609(11) Uani 1 1 d .
C2 C 0.1627(9) 0.5330(2) 0.9227(4) 0.0676(15) Uani 1 1 d .
H2 H 0.0780 0.5359 0.9718 0.081 Uiso 1 1 calc R
N3 N 0.0894(7) 0.50831(15) 0.8534(3) 0.0602(11) Uani 1 1 d .
C4 C 0.2248(7) 0.50612(15) 0.7880(4) 0.0497(11) Uani 1 1 d .
C5 C 0.4108(8) 0.52737(15) 0.7866(4) 0.0521(12) Uani 1 1 d .
N6 N 0.6443(7) 0.57425(15) 0.8731(3) 0.0626(11) Uani 1 1 d .
H6 H 0.7234 0.5738 0.8276 0.075 Uiso 1 1 calc R
C6 C 0.4697(8) 0.55201(16) 0.8648(4) 0.0522(12) Uani 1 1 d .
N7 N 0.5050(7) 0.51670(15) 0.7058(3) 0.0646(12) Uani 1 1 d .
C8 C 0.3774(9) 0.48983(17) 0.6630(4) 0.0617(14) Uani 1 1 d .
H8 H 0.4021 0.4767 0.6066 0.074 Uiso 1 1 calc R
N9 N 0.2059(6) 0.48286(13) 0.7084(3) 0.0519(10) Uani 1 1 d .
C10 C 0.7036(11) 0.5987(2) 0.9552(5) 0.0787(18) Uani 1 1 d .
H10A H 0.8401 0.6094 0.9509 0.118 Uiso 1 1 calc R
H10B H 0.7007 0.5813 1.0102 0.118 Uiso 1 1 calc R
H10C H 0.6099 0.6218 0.9594 0.118 Uiso 1 1 calc R
C11 C 0.0467(8) 0.45113(17) 0.6896(4) 0.0577(13) Uani 1 1 d .
H11A H 0.0565 0.4397 0.6270 0.069 Uiso 1 1 calc R
H11B H -0.0872 0.4642 0.6912 0.069 Uiso 1 1 calc R
C12 C 0.0661(8) 0.41584(16) 0.7606(4) 0.0558(12) Uani 1 1 d .
H12 H 0.0716 0.4286 0.8234 0.067 Uiso 1 1 calc R
S13 S 0.3024(2) 0.38608(5) 0.75272(12) 0.0697(4) Uani 1 1 d .
C14 C 0.2219(8) 0.35194(15) 0.6614(4) 0.0533(12) Uani 1 1 d .
C15 C 0.3684(9) 0.32911(18) 0.6176(5) 0.0669(15) Uani 1 1 d .
H15 H 0.5062 0.3326 0.6379 0.080 Uiso 1 1 calc R
C16 C 0.3175(12) 0.3017(2) 0.5461(5) 0.0791(18) Uani 1 1 d .
H16 H 0.4192 0.2868 0.5182 0.095 Uiso 1 1 calc R
C17 C 0.1141(12) 0.2963(2) 0.5153(5) 0.0777(18) Uani 1 1 d .
H17 H 0.0780 0.2781 0.4657 0.093 Uiso 1 1 calc R
C18 C -0.0354(10) 0.31781(17) 0.5579(4) 0.0656(15) Uani 1 1 d .
H18 H -0.1729 0.3135 0.5381 0.079 Uiso 1 1 calc R
C19 C 0.0170(8) 0.34602(15) 0.6305(4) 0.0542(12) Uani 1 1 d .
O20 O -0.1444(5) 0.36728(11) 0.6641(3) 0.0639(10) Uani 1 1 d .
C21 C -0.1130(9) 0.38589(17) 0.7528(4) 0.0612(14) Uani 1 1 d .
H21A H -0.0898 0.3640 0.7998 0.073 Uiso 1 1 calc R
H21B H -0.2363 0.4010 0.7663 0.073 Uiso 1 1 calc R
N31 N 0.0992(7) 0.57840(15) 0.5078(3) 0.0655(12) Uani 1 1 d .
C32 C 0.2737(9) 0.60110(19) 0.5148(5) 0.0708(16) Uani 1 1 d .
H32 H 0.3458 0.6016 0.4611 0.085 Uiso 1 1 calc R
N33 N 0.3579(7) 0.62291(15) 0.5875(4) 0.0648(12) Uani 1 1 d .
C34 C 0.2398(8) 0.62046(15) 0.6583(4) 0.0503(11) Uani 1 1 d .
C35 C 0.0559(8) 0.59921(16) 0.6635(4) 0.0523(11) Uani 1 1 d .
C36 C -0.0142(8) 0.57645(16) 0.5820(4) 0.0530(12) Uani 1 1 d .
N36 N -0.1873(7) 0.55461(15) 0.5771(4) 0.0653(12) Uani 1 1 d .
H36 H -0.2523 0.5522 0.6270 0.078 Uiso 1 1 calc R
N37 N -0.0232(8) 0.60585(15) 0.7495(3) 0.0653(12) Uani 1 1 d .
C38 C 0.1143(8) 0.63036(18) 0.7936(4) 0.0620(14) Uani 1 1 d .
H38 H 0.1020 0.6401 0.8544 0.074 Uiso 1 1 calc R
N39 N 0.2755(6) 0.64035(13) 0.7438(3) 0.0543(10) Uani 1 1 d .
C40 C -0.2722(10) 0.5345(2) 0.4915(5) 0.086(2) Uani 1 1 d .
H40A H -0.3027 0.5555 0.4439 0.128 Uiso 1 1 calc R
H40B H -0.3959 0.5199 0.5036 0.128 Uiso 1 1 calc R
H40C H -0.1742 0.5149 0.4701 0.128 Uiso 1 1 calc R
C41 C 0.4488(9) 0.66727(16) 0.7712(4) 0.0629(14) Uani 1 1 d .
H41A H 0.5744 0.6515 0.7651 0.075 Uiso 1 1 calc R
H41B H 0.4443 0.6746 0.8372 0.075 Uiso 1 1 calc R
C42 C 0.4573(8) 0.70748(17) 0.7147(4) 0.0583(13) Uani 1 1 d .
H42 H 0.4638 0.6995 0.6485 0.070 Uiso 1 1 calc R
S43 S 0.2298(2) 0.73959(5) 0.72236(12) 0.0694(4) Uani 1 1 d .
C44 C 0.3046(9) 0.76916(16) 0.8234(4) 0.0611(14) Uani 1 1 d .
C45 C 0.1561(10) 0.79433(19) 0.8623(5) 0.0743(16) Uani 1 1 d .
H45 H 0.0234 0.7954 0.8334 0.089 Uiso 1 1 calc R
C46 C 0.2038(14) 0.8170(2) 0.9415(6) 0.089(2) Uani 1 1 d .
H46 H 0.1038 0.8335 0.9666 0.106 Uiso 1 1 calc R
C47 C 0.3996(16) 0.8159(2) 0.9852(6) 0.097(2) Uani 1 1 d .
H47 H 0.4309 0.8311 1.0403 0.117 Uiso 1 1 calc R
C48 C 0.5488(12) 0.79221(19) 0.9472(5) 0.0794(18) Uani 1 1 d .
H48 H 0.6814 0.7919 0.9763 0.095 Uiso 1 1 calc R
C49 C 0.5046(9) 0.76883(17) 0.8662(4) 0.0641(14) Uani 1 1 d .
O50 O 0.6610(6) 0.74402(13) 0.8369(3) 0.0729(12) Uani 1 1 d .
C51 C 0.6463(8) 0.73329(19) 0.7432(5) 0.0703(17) Uani 1 1 d .
H51A H 0.7674 0.7174 0.7298 0.084 Uiso 1 1 calc R
H51B H 0.6436 0.7588 0.7056 0.084 Uiso 1 1 calc R

loop_
_atom_site_aniso_label
_atom_site_aniso_U_11
_atom_site_aniso_U_22
_atom_site_aniso_U_33
_atom_site_aniso_U_23
_atom_site_aniso_U_13
_atom_site_aniso_U_12
N1 0.065(3) 0.067(3) 0.053(3) -0.009(2) 0.012(2) -0.002(2)
C2 0.069(3) 0.080(4) 0.057(3) -0.006(3) 0.019(3) -0.001(3)
N3 0.057(2) 0.067(3) 0.059(3) -0.004(2) 0.017(2) -0.006(2)
C4 0.051(3) 0.053(3) 0.045(3) 0.000(2) 0.007(2) -0.005(2)
C5 0.057(3) 0.054(3) 0.046(3) -0.005(2) 0.008(2) -0.004(2)
N6 0.067(3) 0.070(3) 0.051(3) -0.015(2) 0.007(2) -0.015(2)
C6 0.057(3) 0.050(3) 0.049(3) -0.002(2) 0.004(2) 0.000(2)
N7 0.066(3) 0.075(3) 0.055(3) -0.010(2) 0.016(2) -0.016(2)
C8 0.069(3) 0.068(3) 0.049(3) -0.011(2) 0.010(3) -0.020(3)
N9 0.057(2) 0.061(2) 0.038(2) -0.0023(18) 0.0084(19) -0.0127(19)
C10 0.088(4) 0.080(4) 0.067(4) -0.023(3) -0.007(3) -0.004(3)
C11 0.062(3) 0.058(3) 0.052(3) 0.003(2) 0.000(2) -0.017(2)
C12 0.067(3) 0.051(3) 0.049(3) 0.000(2) 0.004(2) -0.016(2)
S13 0.0557(7) 0.0772(9) 0.0750(10) -0.0134(7) -0.0028(7) 0.0032(7)
C14 0.052(3) 0.048(3) 0.061(3) 0.004(2) 0.007(2) -0.003(2)
C15 0.059(3) 0.071(3) 0.074(4) -0.002(3) 0.020(3) 0.005(3)
C16 0.099(5) 0.069(4) 0.073(4) -0.012(3) 0.031(4) 0.007(3)
C17 0.112(5) 0.060(3) 0.060(4) -0.009(3) 0.004(4) -0.004(3)
C18 0.073(3) 0.056(3) 0.065(4) -0.005(3) -0.011(3) -0.003(3)
C19 0.058(3) 0.048(3) 0.057(3) 0.004(2) 0.010(2) 0.000(2)
O20 0.0455(18) 0.066(2) 0.080(3) -0.0086(19) 0.0031(18) -0.0025(16)
C21 0.060(3) 0.059(3) 0.066(4) 0.001(3) 0.017(3) -0.007(2)
N31 0.065(3) 0.072(3) 0.062(3) -0.011(2) 0.020(2) -0.012(2)
C32 0.073(4) 0.077(4) 0.066(4) -0.003(3) 0.025(3) -0.012(3)
N33 0.059(3) 0.073(3) 0.064(3) -0.009(2) 0.016(2) -0.015(2)
C34 0.052(3) 0.049(3) 0.050(3) 0.000(2) 0.009(2) -0.003(2)
C35 0.055(3) 0.054(3) 0.050(3) 0.001(2) 0.013(2) -0.004(2)
C36 0.056(3) 0.052(3) 0.053(3) -0.006(2) 0.011(2) -0.008(2)
N36 0.065(3) 0.069(3) 0.063(3) -0.014(2) 0.016(2) -0.019(2)
N37 0.071(3) 0.072(3) 0.055(3) -0.003(2) 0.020(2) -0.014(2)
C38 0.065(3) 0.071(3) 0.050(3) 0.000(3) 0.008(3) -0.018(3)
N39 0.063(3) 0.053(2) 0.046(3) 0.0001(18) 0.005(2) -0.0106(19)
C40 0.073(4) 0.110(5) 0.076(4) -0.038(4) 0.017(3) -0.025(4)
C41 0.061(3) 0.060(3) 0.067(4) 0.003(3) -0.003(3) -0.010(3)
C42 0.061(3) 0.060(3) 0.054(3) 0.002(2) 0.001(2) -0.009(2)
S43 0.0577(7) 0.0679(8) 0.0807(10) 0.0008(7) -0.0056(7) -0.0029(6)
C44 0.068(3) 0.052(3) 0.065(4) 0.009(2) 0.013(3) -0.005(2)
C45 0.072(4) 0.060(3) 0.094(5) 0.012(3) 0.029(3) -0.002(3)
C46 0.120(6) 0.057(4) 0.095(5) -0.008(4) 0.045(5) -0.002(4)
C47 0.147(8) 0.070(4) 0.078(5) -0.008(3) 0.022(5) -0.028(5)
C48 0.094(5) 0.064(4) 0.078(4) -0.008(3) -0.004(4) -0.020(3)
C49 0.065(3) 0.053(3) 0.074(4) 0.002(3) 0.006(3) -0.013(3)
O50 0.050(2) 0.080(3) 0.087(3) -0.005(2) -0.005(2) -0.0068(19)
C51 0.046(3) 0.064(3) 0.102(5) 0.010(3) 0.009(3) -0.011(2)

loop_
_atom_type_symbol
_atom_type_description
_atom_type_scat_dispersion_real
_atom_type_scat_dispersion_imag
_atom_type_scat_source
C C 0.0181 0.0091 'International Tables Vol C Tables 4.2.6.8 and 6.1.1.4'
H H 0.0000 0.0000 'International Tables Vol C Tables 4.2.6.8 and 6.1.1.4'
N N 0.0311 0.0180 'International Tables Vol C Tables 4.2.6.8 and 6.1.1.4'
O O 0.0492 0.0322 'International Tables Vol C Tables 4.2.6.8 and 6.1.1.4'
S S 0.3331 0.5567 'International Tables Vol C Tables 4.2.6.8 and 6.1.1.4'

loop_
_geom_angle_atom_site_label_1
_geom_angle_atom_site_label_2
_geom_angle_atom_site_label_3
_geom_angle
C2 N1 C6 118.2(5)
N3 C2 N1 130.3(6)
N3 C2 H2 114.9
N1 C2 H2 114.9
C2 N3 C4 109.4(5)
N3 C4 N9 126.3(4)
N3 C4 C5 127.7(5)
N9 C4 C5 105.9(4)
N7 C5 C6 133.5(5)
N7 C5 C4 109.8(4)
C6 C5 C4 116.6(5)
C6 N6 C10 122.1(6)
C6 N6 H6 118.9
C10 N6 H6 118.9
N6 C6 N1 119.1(5)
N6 C6 C5 123.2(5)
N1 C6 C5 117.7(5)
C8 N7 C5 103.7(5)
N7 C8 N9 113.8(5)
N7 C8 H8 123.1
N9 C8 H8 123.1
C4 N9 C8 106.7(4)
C4 N9 C11 123.3(4)
C8 N9 C11 129.0(5)
N6 C10 H10A 109.5
N6 C10 H10B 109.5
H10A C10 H10B 109.5
N6 C10 H10C 109.5
H10A C10 H10C 109.5
H10B C10 H10C 109.5
N9 C11 C12 111.7(4)
N9 C11 H11A 109.3
C12 C11 H11A 109.3
N9 C11 H11B 109.3
C12 C11 H11B 109.3
H11A C11 H11B 107.9
C21 C12 C11 113.3(4)
C21 C12 S13 108.9(4)
C11 C12 S13 111.8(4)
C21 C12 H12 107.5
C11 C12 H12 107.5
S13 C12 H12 107.5
C14 S13 C12 99.3(2)
C15 C14 C19 117.9(5)
C15 C14 S13 118.9(4)
C19 C14 S13 123.2(4)
C16 C15 C14 122.3(6)
C16 C15 H15 118.8
C14 C15 H15 118.8
C15 C16 C17 119.4(6)
C15 C16 H16 120.3
C17 C16 H16 120.3
C18 C17 C16 120.0(6)
C18 C17 H17 120.0
C16 C17 H17 120.0
C17 C18 C19 120.5(6)
C17 C18 H18 119.7
C19 C18 H18 119.7
O20 C19 C14 124.9(5)
O20 C19 C18 115.3(5)
C14 C19 C18 119.8(5)
C19 O20 C21 117.6(4)
O20 C21 C12 113.1(5)
O20 C21 H21A 109.0
C12 C21 H21A 109.0
O20 C21 H21B 109.0
C12 C21 H21B 109.0
H21A C21 H21B 107.8
C36 N31 C32 119.0(5)
N33 C32 N31 129.3(6)
N33 C32 H32 115.4
N31 C32 H32 115.4
C34 N33 C32 109.6(5)
N33 C34 N39 125.5(4)
N33 C34 C35 129.1(5)
N39 C34 C35 105.3(5)
N37 C35 C34 111.1(5)
N37 C35 C36 133.4(5)
C34 C35 C36 115.6(5)
N36 C36 N31 120.4(5)
N36 C36 C35 122.1(5)
N31 C36 C35 117.5(4)
C36 N36 C40 123.0(5)
C36 N36 H36 118.5
C40 N36 H36 118.5
C38 N37 C35 103.0(5)
N37 C38 N39 114.8(5)
N37 C38 H38 122.6
N39 C38 H38 122.6
C38 N39 C34 105.8(4)
C38 N39 C41 128.4(5)
C34 N39 C41 125.8(5)
N36 C40 H40A 109.5
N36 C40 H40B 109.5
H40A C40 H40B 109.5
N36 C40 H40C 109.5
H40A C40 H40C 109.5
H40B C40 H40C 109.5
N39 C41 C42 114.5(4)
N39 C41 H41A 108.6
C42 C41 H41A 108.6
N39 C41 H41B 108.6
C42 C41 H41B 108.6
H41A C41 H41B 107.6
C51 C42 C41 112.2(5)
C51 C42 S43 109.5(4)
C41 C42 S43 112.2(4)
C51 C42 H42 107.5
C41 C42 H42 107.5
S43 C42 H42 107.5
C44 S43 C42 100.1(3)
C49 C44 C45 118.8(6)
C49 C44 S43 122.9(5)
C45 C44 S43 118.2(5)
C46 C45 C44 120.8(7)
C46 C45 H45 119.6
C44 C45 H45 119.6
C45 C46 C47 120.4(7)
C45 C46 H46 119.8
C47 C46 H46 119.8
C48 C47 C46 119.8(7)
C48 C47 H47 120.1
C46 C47 H47 120.1
C47 C48 C49 121.0(7)
C47 C48 H48 119.5
C49 C48 H48 119.5
O50 C49 C48 116.6(5)
O50 C49 C44 124.1(5)
C48 C49 C44 119.1(6)
C51 O50 C49 116.1(4)
O50 C51 C42 112.9(5)
O50 C51 H51A 109.0
C42 C51 H51A 109.0
O50 C51 H51B 109.0
C42 C51 H51B 109.0
H51A C51 H51B 107.8

loop_
_geom_bond_atom_site_label_1
_geom_bond_atom_site_label_2
_geom_bond_distance
N1 C2 1.340(8)
N1 C6 1.350(7)
C2 N3 1.320(7)
C2 H2 0.9300
N3 C4 1.336(7)
C4 N9 1.350(7)
C4 C5 1.391(7)
C5 N7 1.389(7)
C5 C6 1.391(7)
N6 C6 1.338(7)
N6 C10 1.432(7)
N6 H6 0.8600
N7 C8 1.309(7)
C8 N9 1.355(7)
C8 H8 0.9300
N9 C11 1.458(6)
C10 H10A 0.9600
C10 H10B 0.9600
C10 H10C 0.9600
C11 C12 1.509(7)
C11 H11A 0.9700
C11 H11B 0.9700
C12 C21 1.505(7)
C12 S13 1.821(6)
C12 H12 0.9800
S13 C14 1.743(5)
C14 C15 1.387(8)
C14 C19 1.388(7)
C15 C16 1.361(9)
C15 H15 0.9300
C16 C17 1.375(10)
C16 H16 0.9300
C17 C18 1.371(10)
C17 H17 0.9300
C18 C19 1.391(8)
C18 H18 0.9300
C19 O20 1.370(7)
O20 C21 1.395(7)
C21 H21A 0.9700
C21 H21B 0.9700
N31 C36 1.339(7)
N31 C32 1.346(7)
C32 N33 1.328(8)
C32 H32 0.9300
N33 C34 1.320(7)
C34 N39 1.375(7)
C34 C35 1.384(7)
C35 N37 1.383(7)
C35 C36 1.413(7)
C36 N36 1.323(7)
N36 C40 1.447(7)
N36 H36 0.8600
N37 C38 1.311(7)
C38 N39 1.354(7)
C38 H38 0.9300
N39 C41 1.447(7)
C40 H40A 0.9600
C40 H40B 0.9600
C40 H40C 0.9600
C41 C42 1.514(7)
C41 H41A 0.9700
C41 H41B 0.9700
C42 C51 1.510(8)
C42 S43 1.813(6)
C42 H42 0.9800
S43 C44 1.755(6)
C44 C49 1.397(8)
C44 C45 1.405(9)
C45 C46 1.355(10)
C45 H45 0.9300
C46 C47 1.377(13)
C46 H46 0.9300
C47 C48 1.375(11)
C47 H47 0.9300
C48 C49 1.384(9)
C48 H48 0.9300
C49 O50 1.380(8)
O50 C51 1.374(8)
C51 H51A 0.9700
C51 H51B 0.9700

loop_
_geom_hbond_atom_site_label_D
_geom_hbond_atom_site_label_H
_geom_hbond_atom_site_label_A
_geom_hbond_distance_DH
_geom_hbond_distance_HA
_geom_hbond_distance_DA
_geom_hbond_angle_DHA
_geom_hbond_site_symmetry_A
N36 H36 N7 0.86 2.31 3.072(7) 148.0 1_455
N6 H6 N37 0.86 2.30 3.071(7) 148.8 1_655
